data_7048029
loop_
_publ_author_name
'Ke, Hongshan'
'Wei, Wen'
'Zhang, Yi-Quan'
'Zhang, Jun'
'Xie, Gang'
'Chen, Sanping'

_publ_section_title
;
 Influence of alcoholic solvent and acetate anion coordination mode
 variations on structures and magnetic properties of heterometallic
 Zn<sub>2</sub>Dy<sub>2</sub> tetranuclear clusters.
;
_journal_issue 46
_journal_name_full 'Dalton transactions (Cambridge, England : 2003)'
_journal_page_first 16616
_journal_page_last 16626
_journal_paper_doi 10.1039/c8dt03983f
_journal_volume 47
_journal_year 2018
_chemical_formula_moiety 'C80 H94 Dy2 N4 O18 Zn2, 2(C H2 Cl2), 0.5(H2 O)'
_chemical_formula_sum 'C82 H99 Cl4 Dy2 N4 O18.5 Zn2'
_chemical_formula_weight 2034.19
_space_group_crystal_system triclinic
_space_group_IT_number 2
_space_group_name_Hall '-P 1'
_space_group_name_H-M_alt 'P -1'
_symmetry_space_group_name_Hall '-P 1'
_symmetry_space_group_name_H-M 'P -1'
_atom_sites_solution_hydrogens mixed
_audit_creation_date 2018-10-25
_audit_creation_method
;
Olex2 1.2
(compiled 2018.05.29 svn.r3508 for OlexSys, GUI svn.r5506)
;
_audit_update_record
;
2018-10-26 deposited with the CCDC.
2018-10-30 downloaded from the CCDC.
;
_cell_angle_alpha 103.901(3)
_cell_angle_beta 101.012(3)
_cell_angle_gamma 117.443(3)
_cell_formula_units_Z 1
_cell_length_a 13.1780(15)
_cell_length_b 13.6064(15)
_cell_length_c 15.8544(17)
_cell_measurement_reflns_used 3123
_cell_measurement_temperature 173(2)
_cell_measurement_theta_max 21.59
_cell_measurement_theta_min 2.29
_cell_volume 2293.9(5)
_computing_cell_refinement 'SAINT v8.34A (Bruker, 2013)'
_computing_data_collection 'Bruker SMART'
_computing_data_reduction 'SAINT v8.34A (Bruker, 2013)'
_computing_molecular_graphics 'Olex2 (Dolomanov et al., 2009)'
_computing_publication_material 'Olex2 (Dolomanov et al., 2009)'
_computing_structure_refinement 'ShelXL (Sheldrick, 2015)'
_computing_structure_solution 'Bruker SHELXTL'
_diffrn_ambient_temperature 173.15
_diffrn_measured_fraction_theta_full 0.983
_diffrn_measured_fraction_theta_max 0.973
_diffrn_measurement_device_type 'CCD area detector'
_diffrn_measurement_method 'phi and omega scans'
_diffrn_radiation_monochromator graphite
_diffrn_radiation_type MoK\a
_diffrn_radiation_wavelength 0.71073
_diffrn_reflns_av_R_equivalents 0.0600
_diffrn_reflns_av_unetI/netI 0.0964
_diffrn_reflns_Laue_measured_fraction_full 0.983
_diffrn_reflns_Laue_measured_fraction_max 0.973
_diffrn_reflns_limit_h_max 14
_diffrn_reflns_limit_h_min -17
_diffrn_reflns_limit_k_max 17
_diffrn_reflns_limit_k_min -17
_diffrn_reflns_limit_l_max 18
_diffrn_reflns_limit_l_min -20
_diffrn_reflns_number 22939
_diffrn_reflns_point_group_measured_fraction_full 0.983
_diffrn_reflns_point_group_measured_fraction_max 0.973
_diffrn_reflns_theta_full 25.242
_diffrn_reflns_theta_max 27.522
_diffrn_reflns_theta_min 1.413
_exptl_absorpt_coefficient_mu 2.307
_exptl_absorpt_correction_T_max 0.7456
_exptl_absorpt_correction_T_min 0.5666
_exptl_absorpt_correction_type multi-scan
_exptl_absorpt_process_details
'SADABS-2014/5 (Bruker,2014/5) was used for absorption correction. wR2(int) was 0.0940 before and 0.0564 after correction. The Ratio of minimum to maximum transmission is 0.7599. The \l/2 correction factor is 0.00150.'
_exptl_crystal_colour Yellow
_exptl_crystal_density_diffrn 1.473
_exptl_crystal_description plate
_exptl_crystal_F_000 1027
_exptl_crystal_size_max 0.3
_exptl_crystal_size_mid 0.25
_exptl_crystal_size_min 0.25
_platon_squeeze_details
;

;
_refine_diff_density_max 0.788
_refine_diff_density_min -1.434
_refine_diff_density_rms 0.155
_refine_ls_extinction_method none
_refine_ls_goodness_of_fit_ref 0.963
_refine_ls_hydrogen_treatment mixed
_refine_ls_matrix_type full
_refine_ls_number_parameters 561
_refine_ls_number_reflns 10283
_refine_ls_number_restraints 208
_refine_ls_restrained_S_all 0.964
_refine_ls_R_factor_all 0.0718
_refine_ls_R_factor_gt 0.0520
_refine_ls_shift/su_max 0.000
_refine_ls_shift/su_mean 0.000
_refine_ls_structure_factor_coef Fsqd
_refine_ls_weighting_details 'w=1/[\s^2^(Fo^2^)+(0.0611P)^2^] where P=(Fo^2^+2Fc^2^)/3'
_refine_ls_weighting_scheme calc
_refine_ls_wR_factor_gt 0.1188
_refine_ls_wR_factor_ref 0.1281
_reflns_Friedel_coverage 0.000
_reflns_number_gt 7606
_reflns_number_total 10283
_reflns_threshold_expression 'I > 2\s(I)'
_cod_data_source_file c8dt03983f2.cif
_cod_data_source_block 1
_cod_depositor_comments 'Adding full bibliography for 7048029--7048030.cif.'
_cod_original_cell_volume 2293.9(4)
_cod_original_formula_sum 'C82 H99 Cl4 Dy2 N4 O18.50 Zn2'
_cod_database_code 7048029
_shelx_shelxl_version_number 2014/7
_shelx_space_group_comment
;
The symmetry employed for this shelxl refinement is uniquely defined
by the following loop, which should always be used as a source of
symmetry information in preference to the above space-group names.
They are only intended as comments.
;
_shelx_estimated_absorpt_t_max 0.596
_shelx_estimated_absorpt_t_min 0.544
_olex2_refinement_description
;
1. Fixed Uiso
 At 1.2 times of:
  All C(H) groups, All C(H,H) groups, All C(H,H,H,H) groups
 At 1.5 times of:
  All C(H,H,H) groups, All O(H,H) groups
2. Restrained distances
 O9-H9A
 0.85 with sigma of 0.02
 C35A-C33 = C35-C33 = C34A-C33 = C34-C33 = C36A-C33 = C36-C33
 1.5 with sigma of 0.01
 C40-C39 = C40A-C39
 1.5 with sigma of 0.01
3. Rigid bond restraints
 C33, C35
 with sigma for 1-2 distances of 0.02 and sigma for 1-3 distances of 0.02
4. Uiso/Uaniso restraints and constraints
C33 \\sim C34 \\sim C35 \\sim C36 \\sim C35A \\sim C34A \\sim C36A: within 2A
with sigma of 0.01 and sigma for terminal atoms of 0.02
C39 \\sim C40 \\sim C40A: within 2A with sigma of 0.01 and sigma for terminal
atoms of 0.02
Uanis(C33) \\sim Ueq, Uanis(C34) \\sim Ueq, Uanis(C35) \\sim Ueq, Uanis(C36)
\\sim Ueq, Uanis(C35A) \\sim Ueq, Uanis(C34A) \\sim Ueq, Uanis(C36A) \\sim Ueq:
with sigma of 0.01 and sigma for terminal atoms of 0.02
Uanis(C39) \\sim Ueq, Uanis(C40) \\sim Ueq, Uanis(C40A) \\sim Ueq: with sigma
of 0.01 and sigma for terminal atoms of 0.02
Uanis(O16) \\sim Ueq: with sigma of 0.01 and sigma for terminal atoms of 0.02
5. Rigid body (RIGU) restrains
 C33, C34, C35, C36, C35A, C34A, C36A
 with sigma for 1-2 distances of 0.01 and sigma for 1-3 distances of 0.01
 C39, C40, C40A
 with sigma for 1-2 distances of 0.01 and sigma for 1-3 distances of 0.01
6. Others
 Sof(C35A)=Sof(H35D)=Sof(H35E)=Sof(H35F)=Sof(C34A)=Sof(H34D)=Sof(H34E)=
 Sof(H34F)=Sof(C36A)=Sof(H36D)=Sof(H36E)=Sof(H36F)=1-FVAR(1)
 Sof(C34)=Sof(H34A)=Sof(H34B)=Sof(H34C)=Sof(C35)=Sof(H35A)=Sof(H35B)=Sof(H35C)=
 Sof(C36)=Sof(H36A)=Sof(H36B)=Sof(H36C)=FVAR(1)
 Sof(H39C)=Sof(H39D)=Sof(C40A)=Sof(H40D)=Sof(H40E)=Sof(H40F)=1-FVAR(2)
 Sof(H39A)=Sof(H39B)=Sof(C40)=Sof(H40A)=Sof(H40B)=Sof(H40C)=FVAR(2)
 Fixed Sof: O16(0.25) H16D(0.25) H16E(0.25)
 Fixed U11: O16(0.068305)
 Fixed U12: O16(0.028753)
 Fixed U13: O16(0.071036)
 Fixed U22: O16(0.099804)
 Fixed U23: O16(0.081991)
 Fixed U33: O16(0.13224)
 Fixed X: O16(0.1444)
 Fixed Y: O16(0.54876)
 Fixed Z: O16(0.663351)
7.a Riding coordinates:
 O16(H16D,H16E)
7.b Secondary CH2 refined with riding coordinates:
 C39(H39A,H39B), C39(H39C,H39D), C41(H41A,H41B)
7.c Aromatic/amide H refined with riding coordinates:
 C4(H4), C5(H5), C6(H6), C8(H8), C9(H9), C10(H10), C13(H13), C22(H22),
 C23(H23), C24(H24), C26(H26), C27(H27), C28(H28), C31(H31)
7.d Idealised Me refined as rotating group:
 C1(H1A,H1B,H1C), C16(H16A,H16B,H16C), C17(H17A,H17B,H17C), C18(H18A,H18B,
 H18C), C19(H19A,H19B,H19C), C34(H34A,H34B,H34C), C35(H35A,H35B,H35C), C36(H36A,
 H36B,H36C), C38(H38A,H38B,H38C), C40(H40A,H40B,H40C), C35A(H35D,H35E,H35F),
 C34A(H34D,H34E,H34F), C36A(H36D,H36E,H36F), C40A(H40D,H40E,H40F)
;
_olex2_submission_special_instructions 'No special instructions were received'

loop_
_space_group_symop_operation_xyz
'x, y, z'
'-x, -y, -z'

loop_
_atom_site_label
_atom_site_type_symbol
_atom_site_fract_x
_atom_site_fract_y
_atom_site_fract_z
_atom_site_U_iso_or_equiv
_atom_site_adp_type
_atom_site_occupancy
_atom_site_site_symmetry_order
_atom_site_calc_flag
_atom_site_refinement_flags_posn
_atom_site_refinement_flags_adp
_atom_site_refinement_flags_occupancy
_atom_site_disorder_assembly
_atom_site_disorder_group
C1 C -0.1685(7) 0.0590(7) 0.0951(6) 0.077(3) Uani 1 1 d . . . . .
H1A H -0.1526 0.0086 0.1234 0.116 Uiso 1 1 calc GR . . . .
H1B H -0.2243 0.0104 0.0308 0.116 Uiso 1 1 calc GR . . . .
H1C H -0.2055 0.0939 0.1300 0.116 Uiso 1 1 calc GR . . . .
C2 C 0.1221(5) 0.3408(5) 0.1737(4) 0.0280(13) Uani 1 1 d . . . . .
C3 C 0.0216(6) 0.2449(6) 0.1809(5) 0.0412(16) Uani 1 1 d . . . . .
C4 C 0.0115(6) 0.2495(6) 0.2663(5) 0.0509(19) Uani 1 1 d . . . . .
H4 H -0.0553 0.1838 0.2704 0.061 Uiso 1 1 calc R . . . .
C5 C 0.0939(7) 0.3446(7) 0.3438(5) 0.057(2) Uani 1 1 d . . . . .
H5 H 0.0829 0.3472 0.4016 0.068 Uiso 1 1 calc R . . . .
C6 C 0.1957(6) 0.4398(6) 0.3402(5) 0.0492(18) Uani 1 1 d . . . . .
H6 H 0.2559 0.5050 0.3959 0.059 Uiso 1 1 calc R . . . .
C7 C 0.2097(5) 0.4398(5) 0.2541(4) 0.0313(13) Uani 1 1 d . . . . .
C8 C 0.3180(5) 0.5423(5) 0.2553(4) 0.0296(13) Uani 1 1 d . . . . .
H8 H 0.3733 0.6030 0.3144 0.035 Uiso 1 1 calc R . . . .
C9 C 0.6582(5) 0.8744(5) 0.2138(4) 0.0306(13) Uani 1 1 d . . . . .
H9 H 0.7304 0.9438 0.2197 0.037 Uiso 1 1 calc R . . . .
C10 C 0.6089(5) 0.7701(4) 0.1395(4) 0.0261(12) Uani 1 1 d . . . . .
H10 H 0.6463 0.7695 0.0939 0.031 Uiso 1 1 calc R . . . .
C11 C 0.5055(4) 0.6653(4) 0.1292(3) 0.0211(11) Uani 1 1 d . . . . .
C12 C 0.4530(4) 0.6679(4) 0.1983(4) 0.0218(11) Uani 1 1 d . . . . .
C13 C 0.5029(5) 0.7761(5) 0.2722(4) 0.0263(12) Uani 1 1 d . . . . .
H13 H 0.4653 0.7773 0.3176 0.032 Uiso 1 1 calc R . . . .
C14 C 0.6034(5) 0.8805(4) 0.2821(4) 0.0265(12) Uani 1 1 d . . . . .
C15 C 0.6626(6) 1.0015(5) 0.3641(4) 0.0322(13) Uani 1 1 d . . . . .
C16 C 0.7872(6) 1.0365(6) 0.4211(5) 0.0489(18) Uani 1 1 d . . . . .
H16A H 0.7804 0.9750 0.4457 0.073 Uiso 1 1 calc GR . . . .
H16B H 0.8248 1.1131 0.4727 0.073 Uiso 1 1 calc GR . . . .
H16C H 0.8379 1.0443 0.3823 0.073 Uiso 1 1 calc GR . . . .
C17 C 0.6722(7) 1.0986(5) 0.3251(5) 0.0467(17) Uani 1 1 d . . . . .
H17A H 0.7094 1.1752 0.3767 0.070 Uiso 1 1 calc GR . . . .
H17B H 0.5905 1.0751 0.2879 0.070 Uiso 1 1 calc GR . . . .
H17C H 0.7230 1.1069 0.2863 0.070 Uiso 1 1 calc GR . . . .
C18 C 0.5823(7) 0.9923(6) 0.4249(5) 0.0477(18) Uani 1 1 d . . . . .
H18A H 0.5720 0.9296 0.4489 0.072 Uiso 1 1 calc GR . . . .
H18B H 0.5022 0.9725 0.3874 0.072 Uiso 1 1 calc GR . . . .
H18C H 0.6218 1.0690 0.4768 0.072 Uiso 1 1 calc GR . . . .
C19 C 0.9939(6) 0.8759(5) 0.1086(5) 0.0448(17) Uani 1 1 d . . . . .
H19A H 1.0006 0.9515 0.1389 0.067 Uiso 1 1 calc GR . . . .
H19B H 0.9874 0.8642 0.0439 0.067 Uiso 1 1 calc GR . . . .
H19C H 1.0665 0.8780 0.1410 0.067 Uiso 1 1 calc GR . . . .
C20 C 0.7790(5) 0.6783(5) 0.1953(4) 0.0269(12) Uani 1 1 d . . . . .
C21 C 0.8810(5) 0.7826(5) 0.1978(4) 0.0277(12) Uani 1 1 d . . . . .
C22 C 0.9617(5) 0.8762(5) 0.2799(4) 0.0394(15) Uani 1 1 d . . . . .
H22 H 1.0288 0.9459 0.2804 0.047 Uiso 1 1 calc R . . . .
C23 C 0.9451(6) 0.8691(5) 0.3620(4) 0.0448(17) Uani 1 1 d . . . . .
H23 H 1.0032 0.9325 0.4192 0.054 Uiso 1 1 calc R . . . .
C24 C 0.8456(5) 0.7714(5) 0.3620(4) 0.0384(15) Uani 1 1 d . . . . .
H24 H 0.8338 0.7691 0.4189 0.046 Uiso 1 1 calc R . . . .
C25 C 0.7600(5) 0.6737(5) 0.2776(4) 0.0292(13) Uani 1 1 d . . . . .
C26 C 0.6551(5) 0.5751(5) 0.2838(4) 0.0285(13) Uani 1 1 d . . . . .
H26 H 0.6537 0.5792 0.3442 0.034 Uiso 1 1 calc R . . . .
C27 C 0.2770(6) 0.1933(5) 0.2339(4) 0.0356(14) Uani 1 1 d . . . . .
H27 H 0.2091 0.1265 0.2360 0.043 Uiso 1 1 calc R . . . .
C28 C 0.2678(5) 0.2127(4) 0.1514(4) 0.0279(12) Uani 1 1 d . . . . .
H28 H 0.1961 0.1588 0.0982 0.033 Uiso 1 1 calc R . . . .
C29 C 0.3645(5) 0.3117(4) 0.1474(4) 0.0226(11) Uani 1 1 d . . . . .
C30 C 0.4688(5) 0.3885(4) 0.2271(4) 0.0238(12) Uani 1 1 d . . . . .
C31 C 0.4755(5) 0.3637(5) 0.3064(4) 0.0303(13) Uani 1 1 d . . . . .
H31 H 0.5484 0.4150 0.3590 0.036 Uiso 1 1 calc R . . . .
C32 C 0.3780(5) 0.2650(5) 0.3119(4) 0.0320(13) Uani 1 1 d . . . . .
C33 C 0.3898(6) 0.2404(6) 0.4029(5) 0.0463(16) Uani 1 1 d D U . . .
C34 C 0.4249(12) 0.3530(9) 0.4846(7) 0.063(3) Uani 0.653(9) 1 d D U P A 1
H34A H 0.5086 0.4171 0.4974 0.094 Uiso 0.653(9) 1 calc GR . P A 1
H34B H 0.4195 0.3337 0.5399 0.094 Uiso 0.653(9) 1 calc GR . P A 1
H34C H 0.3688 0.3795 0.4682 0.094 Uiso 0.653(9) 1 calc GR . P A 1
C35 C 0.4990(9) 0.2276(12) 0.4285(8) 0.058(3) Uani 0.653(9) 1 d D U P A 1
H35A H 0.4802 0.1513 0.3857 0.086 Uiso 0.653(9) 1 calc GR . P A 1
H35B H 0.5175 0.2298 0.4921 0.086 Uiso 0.653(9) 1 calc GR . P A 1
H35C H 0.5698 0.2935 0.4243 0.086 Uiso 0.653(9) 1 calc GR . P A 1
C36 C 0.2726(9) 0.1431(11) 0.4017(9) 0.064(3) Uani 0.653(9) 1 d D U P A 1
H36A H 0.2137 0.1682 0.3988 0.096 Uiso 0.653(9) 1 calc GR . P A 1
H36B H 0.2874 0.1267 0.4583 0.096 Uiso 0.653(9) 1 calc GR . P A 1
H36C H 0.2399 0.0705 0.3474 0.096 Uiso 0.653(9) 1 calc GR . P A 1
C37 C 0.1321(6) 0.5257(6) -0.0506(4) 0.0386(15) Uani 1 1 d . . . . .
C38 C 0.0742(8) 0.5817(8) -0.0949(6) 0.060(2) Uani 1 1 d . . . . .
H38A H 0.0559 0.6271 -0.0488 0.091 Uiso 1 1 calc GR . . . .
H38B H -0.0016 0.5190 -0.1464 0.091 Uiso 1 1 calc GR . . . .
H38C H 0.1304 0.6356 -0.1183 0.091 Uiso 1 1 calc GR . . . .
C39 C 0.5163(7) 0.1920(6) 0.0504(5) 0.0512(18) Uani 1 1 d D U . . .
H39A H 0.5275 0.1490 -0.0035 0.061 Uiso 0.54(4) 1 calc R . P B 1
H39B H 0.4285 0.1636 0.0327 0.061 Uiso 0.54(4) 1 calc R . P B 1
H39C H 0.4845 0.1450 -0.0171 0.061 Uiso 0.46(4) 1 calc R . P B 2
H39D H 0.4457 0.1731 0.0712 0.061 Uiso 0.46(4) 1 calc R . P B 2
C40 C 0.548(2) 0.1579(16) 0.1273(12) 0.067(5) Uani 0.54(4) 1 d D U P B 1
H40A H 0.6354 0.1859 0.1463 0.101 Uiso 0.54(4) 1 calc GR . P B 1
H40B H 0.4999 0.0707 0.1074 0.101 Uiso 0.54(4) 1 calc GR . P B 1
H40C H 0.5314 0.1943 0.1797 0.101 Uiso 0.54(4) 1 calc GR . P B 1
C41 C 0.2220(7) 0.7589(8) 0.1730(6) 0.074(3) Uani 1 1 d . . . . .
H41A H 0.2596 0.7117 0.1578 0.089 Uiso 1 1 calc R . . . .
H41B H 0.1373 0.7128 0.1283 0.089 Uiso 1 1 calc R . . . .
Cl1 Cl 0.2173(3) 0.7755(3) 0.2853(2) 0.1039(9) Uani 1 1 d . . . . .
Cl2 Cl 0.3025(3) 0.8928(3) 0.1586(3) 0.1302(12) Uani 1 1 d . . . . .
Dy1 Dy 0.24738(2) 0.41887(2) 0.02108(2) 0.02384(9) Uani 1 1 d . . . . .
N1 N 0.3463(4) 0.5590(4) 0.1842(3) 0.0230(10) Uani 1 1 d . . . . .
N2 N 0.5657(4) 0.4845(4) 0.2159(3) 0.0239(10) Uani 1 1 d . . . . .
O1 O -0.0576(4) 0.1513(4) 0.0968(3) 0.0603(15) Uani 1 1 d . . . . .
O2 O 0.1277(3) 0.3330(3) 0.0904(3) 0.0330(9) Uani 1 1 d . . . . .
O3 O 0.4574(3) 0.5617(3) 0.0557(2) 0.0211(8) Uani 1 1 d . . . . .
O4 O 0.8874(3) 0.7793(3) 0.1114(3) 0.0349(10) Uani 1 1 d . . . . .
O5 O 0.7064(3) 0.5924(3) 0.1121(2) 0.0264(8) Uani 1 1 d . . . . .
O6 O 0.3570(3) 0.3343(3) 0.0679(2) 0.0231(8) Uani 1 1 d . . . . .
O7 O 0.2416(4) 0.5892(4) 0.0039(3) 0.0367(10) Uani 1 1 d . . . . .
O8 O 0.0710(4) 0.4157(4) -0.0663(3) 0.0471(11) Uani 1 1 d . . . . .
O9 O 0.5833(4) 0.3172(4) 0.0667(3) 0.0377(10) Uani 1 1 d D . . . .
Zn1 Zn 0.53344(5) 0.44664(5) 0.07582(4) 0.02143(14) Uani 1 1 d . . . . .
H9A H 0.632(4) 0.319(4) 0.039(3) 0.019(14) Uiso 1 1 d D . . . .
C35A C 0.348(2) 0.1060(10) 0.3686(13) 0.051(4) Uani 0.347(9) 1 d D U P A 2
H35D H 0.2643 0.0580 0.3235 0.076 Uiso 0.347(9) 1 calc GR . P A 2
H35E H 0.3500 0.0808 0.4215 0.076 Uiso 0.347(9) 1 calc GR . P A 2
H35F H 0.4026 0.0945 0.3392 0.076 Uiso 0.347(9) 1 calc GR . P A 2
C34A C 0.5124(12) 0.3040(19) 0.4740(13) 0.056(5) Uani 0.347(9) 1 d D U P A 2
H34D H 0.5606 0.2736 0.4516 0.083 Uiso 0.347(9) 1 calc GR . P A 2
H34E H 0.5049 0.2910 0.5312 0.083 Uiso 0.347(9) 1 calc GR . P A 2
H34F H 0.5531 0.3898 0.4863 0.083 Uiso 0.347(9) 1 calc GR . P A 2
C36A C 0.2884(17) 0.239(2) 0.4343(16) 0.063(5) Uani 0.347(9) 1 d D U P A 2
H36D H 0.3100 0.3216 0.4642 0.094 Uiso 0.347(9) 1 calc GR . P A 2
H36E H 0.2765 0.1992 0.4785 0.094 Uiso 0.347(9) 1 calc GR . P A 2
H36F H 0.2127 0.1962 0.3805 0.094 Uiso 0.347(9) 1 calc GR . P A 2
C40A C 0.593(2) 0.1567(17) 0.100(2) 0.067(6) Uani 0.46(4) 1 d D U P B 2
H40D H 0.6272 0.2048 0.1665 0.100 Uiso 0.46(4) 1 calc GR . P B 2
H40E H 0.6603 0.1701 0.0763 0.100 Uiso 0.46(4) 1 calc GR . P B 2
H40F H 0.5437 0.0718 0.0897 0.100 Uiso 0.46(4) 1 calc GR . P B 2
O16 O 0.1444 0.5488 0.6634 0.100 Uani 0.25 1 d . U P . .
H16D H 0.0646 0.4959 0.6212 0.150 Uiso 0.25 1 d R . P . .
H16E H 0.1365 0.5987 0.6916 0.150 Uiso 0.25 1 d R . P . .

loop_
_atom_site_aniso_label
_atom_site_aniso_U_11
_atom_site_aniso_U_22
_atom_site_aniso_U_33
_atom_site_aniso_U_23
_atom_site_aniso_U_13
_atom_site_aniso_U_12
C1 0.044(5) 0.061(5) 0.100(7) 0.025(5) 0.042(5) 0.004(4)
C2 0.023(3) 0.040(3) 0.040(3) 0.026(3) 0.023(3) 0.021(2)
C3 0.030(3) 0.048(3) 0.054(4) 0.029(3) 0.027(3) 0.018(3)
C4 0.049(4) 0.054(4) 0.064(5) 0.040(4) 0.044(4) 0.021(3)
C5 0.053(5) 0.074(5) 0.050(4) 0.035(4) 0.036(4) 0.026(4)
C6 0.047(4) 0.063(4) 0.033(4) 0.023(3) 0.025(3) 0.019(3)
C7 0.031(3) 0.039(3) 0.036(3) 0.023(3) 0.022(3) 0.019(2)
C8 0.025(3) 0.039(3) 0.031(3) 0.019(3) 0.011(2) 0.018(2)
C9 0.034(3) 0.029(3) 0.028(3) 0.015(2) 0.014(3) 0.013(2)
C10 0.029(3) 0.032(3) 0.022(3) 0.010(2) 0.016(2) 0.016(2)
C11 0.019(3) 0.028(2) 0.016(3) 0.007(2) 0.004(2) 0.013(2)
C12 0.015(2) 0.029(2) 0.023(3) 0.012(2) 0.008(2) 0.011(2)
C13 0.033(3) 0.034(3) 0.026(3) 0.020(2) 0.015(2) 0.022(2)
C14 0.028(3) 0.026(2) 0.026(3) 0.011(2) 0.009(2) 0.015(2)
C15 0.047(4) 0.025(3) 0.026(3) 0.011(2) 0.014(3) 0.019(2)
C16 0.049(4) 0.051(4) 0.036(4) 0.006(3) 0.002(3) 0.029(3)
C17 0.060(5) 0.033(3) 0.049(4) 0.016(3) 0.029(4) 0.023(3)
C18 0.070(5) 0.036(3) 0.046(4) 0.019(3) 0.033(4) 0.028(3)
C19 0.029(3) 0.038(3) 0.045(4) 0.016(3) 0.017(3) 0.000(3)
C20 0.019(3) 0.033(3) 0.027(3) 0.018(2) 0.002(2) 0.011(2)
C21 0.015(3) 0.028(3) 0.031(3) 0.008(2) 0.006(2) 0.006(2)
C22 0.024(3) 0.037(3) 0.037(4) 0.005(3) 0.008(3) 0.007(2)
C23 0.035(4) 0.038(3) 0.027(3) -0.001(3) -0.002(3) 0.006(3)
C24 0.025(3) 0.043(3) 0.027(3) 0.007(3) 0.003(2) 0.007(2)
C25 0.027(3) 0.034(3) 0.019(3) 0.010(2) 0.005(2) 0.011(2)
C26 0.030(3) 0.034(3) 0.019(3) 0.012(2) 0.009(2) 0.013(2)
C27 0.041(4) 0.028(3) 0.038(4) 0.017(3) 0.020(3) 0.015(2)
C28 0.025(3) 0.026(2) 0.026(3) 0.010(2) 0.008(2) 0.009(2)
C29 0.027(3) 0.025(2) 0.025(3) 0.014(2) 0.012(2) 0.017(2)
C30 0.024(3) 0.022(2) 0.027(3) 0.012(2) 0.014(2) 0.010(2)
C31 0.029(3) 0.034(3) 0.027(3) 0.014(2) 0.006(2) 0.015(2)
C32 0.033(3) 0.039(3) 0.037(3) 0.023(3) 0.020(3) 0.022(3)
C33 0.051(4) 0.064(3) 0.048(3) 0.041(3) 0.028(3) 0.035(3)
C34 0.062(6) 0.088(6) 0.049(6) 0.036(5) 0.024(5) 0.041(5)
C35 0.057(6) 0.077(6) 0.046(6) 0.042(5) 0.018(5) 0.032(5)
C36 0.061(6) 0.082(6) 0.053(6) 0.049(5) 0.024(5) 0.028(5)
C37 0.032(4) 0.067(4) 0.038(4) 0.034(3) 0.020(3) 0.033(3)
C38 0.066(5) 0.095(6) 0.065(5) 0.055(5) 0.030(4) 0.061(5)
C39 0.054(4) 0.041(3) 0.074(5) 0.028(3) 0.031(3) 0.031(3)
C40 0.068(9) 0.064(7) 0.084(9) 0.046(7) 0.037(7) 0.033(6)
C41 0.039(5) 0.092(6) 0.092(7) 0.031(5) 0.018(4) 0.038(4)
Cl1 0.0794(19) 0.121(2) 0.095(2) 0.0186(17) 0.0382(15) 0.0490(16)
Cl2 0.0669(19) 0.128(2) 0.183(3) 0.073(2) 0.031(2) 0.0406(17)
Dy1 0.01535(13) 0.03069(13) 0.02457(15) 0.01318(11) 0.00854(10) 0.00967(10)
N1 0.018(2) 0.026(2) 0.027(2) 0.0125(19) 0.0109(19) 0.0103(17)
N2 0.018(2) 0.029(2) 0.021(2) 0.0119(19) 0.0066(18) 0.0094(18)
O1 0.043(3) 0.054(3) 0.058(3) 0.018(2) 0.031(2) 0.002(2)
O2 0.022(2) 0.037(2) 0.036(2) 0.0174(18) 0.0130(17) 0.0104(16)
O3 0.0198(19) 0.0240(16) 0.0199(18) 0.0084(15) 0.0078(15) 0.0114(14)
O4 0.017(2) 0.039(2) 0.028(2) 0.0114(18) 0.0067(16) 0.0011(16)
O5 0.0199(19) 0.0244(17) 0.023(2) 0.0052(15) 0.0072(15) 0.0053(14)
O6 0.0205(19) 0.0265(17) 0.0202(19) 0.0109(15) 0.0090(15) 0.0093(14)
O7 0.033(2) 0.045(2) 0.046(3) 0.025(2) 0.018(2) 0.0259(19)
O8 0.029(2) 0.059(3) 0.054(3) 0.028(2) 0.007(2) 0.022(2)
O9 0.042(3) 0.039(2) 0.056(3) 0.031(2) 0.031(2) 0.027(2)
Zn1 0.0173(3) 0.0255(3) 0.0199(3) 0.0108(2) 0.0074(2) 0.0088(2)
C35A 0.059(8) 0.060(7) 0.047(8) 0.044(6) 0.016(6) 0.031(6)
C34A 0.065(8) 0.054(8) 0.050(8) 0.034(7) 0.024(6) 0.025(6)
C36A 0.073(8) 0.073(8) 0.050(8) 0.037(7) 0.032(7) 0.034(7)
C40A 0.077(10) 0.048(7) 0.082(10) 0.047(7) 0.025(7) 0.029(7)
O16 0.169 0.162 0.132 0.126 0.141 0.142

loop_
_atom_type_symbol
_atom_type_description
_atom_type_scat_dispersion_real
_atom_type_scat_dispersion_imag
_atom_type_scat_source
C C 0.0033 0.0016 'International Tables Vol C Tables 4.2.6.8 and 6.1.1.4'
H H 0.0000 0.0000 'International Tables Vol C Tables 4.2.6.8 and 6.1.1.4'
Cl Cl 0.1484 0.1585 'International Tables Vol C Tables 4.2.6.8 and 6.1.1.4'
Dy Dy -0.1892 4.4098 'International Tables Vol C Tables 4.2.6.8 and 6.1.1.4'
N N 0.0061 0.0033 'International Tables Vol C Tables 4.2.6.8 and 6.1.1.4'
O O 0.0106 0.0060 'International Tables Vol C Tables 4.2.6.8 and 6.1.1.4'
Zn Zn 0.2839 1.4301 'International Tables Vol C Tables 4.2.6.8 and 6.1.1.4'

loop_
_geom_angle_atom_site_label_1
_geom_angle_atom_site_label_2
_geom_angle_atom_site_label_3
_geom_angle
_geom_angle_site_symmetry_1
_geom_angle_site_symmetry_3
H1A C1 H1B 109.5 . .
H1A C1 H1C 109.5 . .
H1B C1 H1C 109.5 . .
O1 C1 H1A 109.5 . .
O1 C1 H1B 109.5 . .
O1 C1 H1C 109.5 . .
C7 C2 C3 119.2(5) . .
O2 C2 C3 118.0(5) . .
O2 C2 C7 122.8(5) . .
C4 C3 C2 120.1(6) . .
C4 C3 O1 126.2(5) . .
O1 C3 C2 113.7(5) . .
C3 C4 H4 119.3 . .
C5 C4 C3 121.4(6) . .
C5 C4 H4 119.3 . .
C4 C5 H5 119.8 . .
C4 C5 C6 120.4(6) . .
C6 C5 H5 119.8 . .
C5 C6 H6 119.9 . .
C5 C6 C7 120.3(6) . .
C7 C6 H6 119.9 . .
C2 C7 C6 118.6(5) . .
C2 C7 C8 124.0(5) . .
C6 C7 C8 117.4(5) . .
C7 C8 H8 116.7 . .
N1 C8 C7 126.5(5) . .
N1 C8 H8 116.7 . .
C10 C9 H9 119.4 . .
C10 C9 C14 121.2(5) . .
C14 C9 H9 119.4 . .
C9 C10 H10 119.2 . .
C9 C10 C11 121.6(5) . .
C11 C10 H10 119.2 . .
C10 C11 C12 118.2(4) . .
O3 C11 C10 121.4(4) . .
O3 C11 C12 120.4(4) . .
C11 C12 N1 116.2(4) . .
C13 C12 C11 119.2(5) . .
C13 C12 N1 124.5(4) . .
C12 C13 H13 118.4 . .
C14 C13 C12 123.1(5) . .
C14 C13 H13 118.4 . .
C9 C14 C15 118.8(5) . .
C13 C14 C9 116.6(5) . .
C13 C14 C15 124.5(5) . .
C16 C15 C14 109.4(5) . .
C16 C15 C17 109.9(5) . .
C16 C15 C18 110.2(5) . .
C17 C15 C14 109.2(5) . .
C18 C15 C14 110.6(5) . .
C18 C15 C17 107.4(5) . .
C15 C16 H16A 109.5 . .
C15 C16 H16B 109.5 . .
C15 C16 H16C 109.5 . .
H16A C16 H16B 109.5 . .
H16A C16 H16C 109.5 . .
H16B C16 H16C 109.5 . .
C15 C17 H17A 109.5 . .
C15 C17 H17B 109.5 . .
C15 C17 H17C 109.5 . .
H17A C17 H17B 109.5 . .
H17A C17 H17C 109.5 . .
H17B C17 H17C 109.5 . .
C15 C18 H18A 109.5 . .
C15 C18 H18B 109.5 . .
C15 C18 H18C 109.5 . .
H18A C18 H18B 109.5 . .
H18A C18 H18C 109.5 . .
H18B C18 H18C 109.5 . .
H19A C19 H19B 109.5 . .
H19A C19 H19C 109.5 . .
H19B C19 H19C 109.5 . .
O4 C19 H19A 109.5 . .
O4 C19 H19B 109.5 . .
O4 C19 H19C 109.5 . .
C25 C20 C21 118.8(5) . .
O5 C20 C21 116.4(5) . .
O5 C20 C25 124.7(5) . .
C22 C21 C20 121.2(5) . .
C22 C21 O4 125.2(5) . .
O4 C21 C20 113.6(4) . .
C21 C22 H22 120.1 . .
C21 C22 C23 119.7(5) . .
C23 C22 H22 120.1 . .
C22 C23 H23 119.7 . .
C24 C23 C22 120.7(5) . .
C24 C23 H23 119.7 . .
C23 C24 H24 119.7 . .
C23 C24 C25 120.6(6) . .
C25 C24 H24 119.7 . .
C20 C25 C24 118.9(5) . .
C20 C25 C26 124.2(5) . .
C24 C25 C26 116.9(5) . .
C25 C26 H26 117.0 . .
N2 C26 C25 125.9(5) . .
N2 C26 H26 117.0 . .
C28 C27 H27 118.3 . .
C32 C27 H27 118.3 . .
C32 C27 C28 123.4(5) . .
C27 C28 H28 120.3 . .
C29 C28 C27 119.4(5) . .
C29 C28 H28 120.3 . .
C28 C29 C30 118.5(5) . .
O6 C29 C28 120.7(5) . .
O6 C29 C30 120.8(4) . .
C29 C30 N2 115.0(5) . .
C31 C30 C29 120.1(5) . .
C31 C30 N2 124.8(5) . .
C30 C31 H31 119.0 . .
C30 C31 C32 122.0(5) . .
C32 C31 H31 119.0 . .
C27 C32 C31 116.5(5) . .
C27 C32 C33 123.2(5) . .
C31 C32 C33 120.3(5) . .
C32 C33 C35A 103.1(8) . .
C34 C33 C32 109.3(6) . .
C35 C33 C32 109.5(6) . .
C35 C33 C34 103.3(8) . .
C36 C33 C32 113.3(7) . .
C36 C33 C34 104.8(8) . .
C36 C33 C35 115.9(8) . .
C34A C33 C32 118.3(9) . .
C34A C33 C35A 105.5(13) . .
C34A C33 C36A 117.6(14) . .
C36A C33 C32 107.7(10) . .
C36A C33 C35A 102.4(13) . .
C33 C34 H34A 109.5 . .
C33 C34 H34B 109.5 . .
C33 C34 H34C 109.5 . .
H34A C34 H34B 109.5 . .
H34A C34 H34C 109.5 . .
H34B C34 H34C 109.5 . .
C33 C35 H35A 109.5 . .
C33 C35 H35B 109.5 . .
C33 C35 H35C 109.5 . .
H35A C35 H35B 109.5 . .
H35A C35 H35C 109.5 . .
H35B C35 H35C 109.5 . .
C33 C36 H36A 109.5 . .
C33 C36 H36B 109.5 . .
C33 C36 H36C 109.5 . .
H36A C36 H36B 109.5 . .
H36A C36 H36C 109.5 . .
H36B C36 H36C 109.5 . .
C38 C37 Dy1 175.6(5) . .
O7 C37 C38 120.0(6) . .
O7 C37 Dy1 59.7(3) . .
O8 C37 C38 120.2(6) . .
O8 C37 Dy1 60.3(3) . .
O8 C37 O7 119.8(6) . .
C37 C38 H38A 109.5 . .
C37 C38 H38B 109.5 . .
C37 C38 H38C 109.5 . .
H38A C38 H38B 109.5 . .
H38A C38 H38C 109.5 . .
H38B C38 H38C 109.5 . .
H39A C39 H39B 107.3 . .
H39C C39 H39D 107.9 . .
C40 C39 H39A 108.1 . .
C40 C39 H39B 108.1 . .
O9 C39 H39A 108.1 . .
O9 C39 H39B 108.1 . .
O9 C39 H39C 109.2 . .
O9 C39 H39D 109.2 . .
O9 C39 C40 116.6(9) . .
O9 C39 C40A 111.9(9) . .
C40A C39 H39C 109.2 . .
C40A C39 H39D 109.2 . .
C39 C40 H40A 109.5 . .
C39 C40 H40B 109.5 . .
C39 C40 H40C 109.5 . .
H40A C40 H40B 109.5 . .
H40A C40 H40C 109.5 . .
H40B C40 H40C 109.5 . .
H41A C41 H41B 107.6 . .
Cl1 C41 H41A 108.7 . .
Cl1 C41 H41B 108.7 . .
Cl2 C41 H41A 108.7 . .
Cl2 C41 H41B 108.7 . .
Cl2 C41 Cl1 114.2(5) . .
C37 Dy1 Zn1 86.60(12) . 2_665
C37 Dy1 Zn1 139.87(13) . .
N1 Dy1 C37 98.62(17) . .
N1 Dy1 O4 156.66(13) . 2_665
N1 Dy1 Zn1 102.29(9) . 2_665
N1 Dy1 Zn1 79.18(10) . .
O2 Dy1 C37 99.90(16) . .
O2 Dy1 N1 74.99(14) . .
O2 Dy1 O3 139.43(13) . .
O2 Dy1 O4 83.72(13) . 2_665
O2 Dy1 O5 148.13(13) . 2_665
O2 Dy1 O6 87.09(14) . .
O2 Dy1 O7 112.42(14) . .
O2 Dy1 O8 83.41(15) . .
O2 Dy1 Zn1 117.61(11) . .
O2 Dy1 Zn1 173.22(11) . 2_665
O3 Dy1 C37 102.07(16) . .
O3 Dy1 N1 68.32(12) . .
O3 Dy1 O4 127.63(11) . 2_665
O3 Dy1 O7 77.77(13) . .
O3 Dy1 O8 127.08(13) . .
O3 Dy1 Zn1 39.49(8) . .
O3 Dy1 Zn1 35.72(8) . 2_665
O4 Dy1 C37 94.31(17) 2_665 .
O4 Dy1 Zn1 103.01(10) 2_665 .
O4 Dy1 Zn1 97.78(8) 2_665 2_665
O5 Dy1 C37 81.52(15) 2_665 .
O5 Dy1 N1 136.63(12) 2_665 .
O5 Dy1 O3 69.30(12) 2_665 .
O5 Dy1 O4 64.47(11) 2_665 2_665
O5 Dy1 O6 91.54(13) 2_665 .
O5 Dy1 O7 82.98(13) 2_665 .
O5 Dy1 O8 84.76(14) 2_665 .
O5 Dy1 Zn1 34.37(8) 2_665 2_665
O5 Dy1 Zn1 74.13(10) 2_665 .
O6 Dy1 C37 172.76(14) . .
O6 Dy1 N1 84.96(13) . .
O6 Dy1 O3 73.31(12) . .
O6 Dy1 O4 84.50(13) . 2_665
O6 Dy1 O7 150.61(13) . .
O6 Dy1 O8 155.28(14) . .
O6 Dy1 Zn1 34.47(8) . .
O6 Dy1 Zn1 86.48(8) . 2_665
O7 Dy1 C37 26.65(16) . .
O7 Dy1 N1 79.61(14) . .
O7 Dy1 O4 118.12(14) . 2_665
O7 Dy1 O8 53.16(14) . .
O7 Dy1 Zn1 72.75(10) . 2_665
O7 Dy1 Zn1 117.20(10) . .
O8 Dy1 C37 26.60(16) . .
O8 Dy1 N1 114.23(15) . .
O8 Dy1 O4 71.83(15) . 2_665
O8 Dy1 Zn1 158.17(11) . .
O8 Dy1 Zn1 103.35(11) . 2_665
Zn1 Dy1 Zn1 55.615(19) 2_665 .
C8 N1 C12 118.7(5) . .
C8 N1 Dy1 128.7(4) . .
C12 N1 Dy1 112.4(3) . .
C26 N2 C30 123.0(5) . .
C26 N2 Zn1 128.4(4) . .
C30 N2 Zn1 108.6(3) . .
C3 O1 C1 117.8(5) . .
C2 O2 Dy1 142.0(3) . .
C11 O3 Dy1 114.7(3) . .
C11 O3 Zn1 115.5(3) . .
C11 O3 Zn1 124.1(3) . 2_665
Zn1 O3 Dy1 98.42(12) . .
Zn1 O3 Dy1 102.53(14) 2_665 .
Zn1 O3 Zn1 97.41(13) 2_665 .
C19 O4 Dy1 122.8(3) . 2_665
C21 O4 C19 117.0(4) . .
C21 O4 Dy1 117.1(3) . 2_665
C20 O5 Dy1 125.4(3) . 2_665
C20 O5 Zn1 128.0(3) . .
Zn1 O5 Dy1 106.62(14) . 2_665
C29 O6 Dy1 122.8(3) . .
C29 O6 Zn1 107.3(3) . .
Zn1 O6 Dy1 105.63(14) . .
C37 O7 Dy1 93.6(4) . .
C37 O8 Dy1 93.1(4) . .
C39 O9 Zn1 133.3(4) . .
C39 O9 H9A 99(4) . .
Zn1 O9 H9A 119(4) . .
Dy1 Zn1 Dy1 124.385(19) 2_665 .
N2 Zn1 Dy1 125.29(11) . 2_665
N2 Zn1 Dy1 96.13(12) . .
N2 Zn1 O3 99.10(15) . .
N2 Zn1 O3 167.03(15) . 2_665
N2 Zn1 O6 81.60(15) . .
N2 Zn1 O9 90.92(18) . .
O3 Zn1 Dy1 91.30(8) . 2_665
O3 Zn1 Dy1 41.75(9) 2_665 2_665
O3 Zn1 Dy1 93.68(10) 2_665 .
O3 Zn1 Dy1 42.09(8) . .
O3 Zn1 O3 82.59(13) 2_665 .
O3 Zn1 O9 88.82(15) 2_665 .
O5 Zn1 Dy1 39.01(10) . 2_665
O5 Zn1 Dy1 130.82(11) . .
O5 Zn1 N2 87.36(15) . .
O5 Zn1 O3 79.80(13) . 2_665
O5 Zn1 O3 88.83(14) . .
O5 Zn1 O6 163.75(14) . .
O5 Zn1 O9 96.90(15) . .
O6 Zn1 Dy1 39.90(10) . .
O6 Zn1 Dy1 153.04(10) . 2_665
O6 Zn1 O3 111.34(13) . 2_665
O6 Zn1 O3 81.24(13) . .
O6 Zn1 O9 95.17(15) . .
O9 Zn1 Dy1 131.92(11) . .
O9 Zn1 Dy1 87.12(10) . 2_665
O9 Zn1 O3 168.69(15) . .
C33 C35A H35D 109.5 . .
C33 C35A H35E 109.5 . .
C33 C35A H35F 109.5 . .
H35D C35A H35E 109.5 . .
H35D C35A H35F 109.5 . .
H35E C35A H35F 109.5 . .
C33 C34A H34D 109.5 . .
C33 C34A H34E 109.5 . .
C33 C34A H34F 109.5 . .
H34D C34A H34E 109.5 . .
H34D C34A H34F 109.5 . .
H34E C34A H34F 109.5 . .
C33 C36A H36D 109.5 . .
C33 C36A H36E 109.5 . .
C33 C36A H36F 109.5 . .
H36D C36A H36E 109.5 . .
H36D C36A H36F 109.5 . .
H36E C36A H36F 109.5 . .
C39 C40A H40D 109.5 . .
C39 C40A H40E 109.5 . .
C39 C40A H40F 109.5 . .
H40D C40A H40E 109.5 . .
H40D C40A H40F 109.5 . .
H40E C40A H40F 109.5 . .
H16D O16 H16E 99.5 . .

loop_
_geom_bond_atom_site_label_1
_geom_bond_atom_site_label_2
_geom_bond_distance
_geom_bond_site_symmetry_2
C1 H1A 0.9800 .
C1 H1B 0.9800 .
C1 H1C 0.9800 .
C1 O1 1.411(7) .
C2 C3 1.416(7) .
C2 C7 1.397(8) .
C2 O2 1.318(6) .
C3 C4 1.374(9) .
C3 O1 1.385(8) .
C4 H4 0.9500 .
C4 C5 1.340(10) .
C5 H5 0.9500 .
C5 C6 1.395(9) .
C6 H6 0.9500 .
C6 C7 1.412(8) .
C7 C8 1.457(7) .
C8 H8 0.9500 .
C8 N1 1.291(7) .
C9 H9 0.9500 .
C9 C10 1.370(7) .
C9 C14 1.419(7) .
C10 H10 0.9500 .
C10 C11 1.388(7) .
C11 C12 1.406(7) .
C11 O3 1.360(6) .
C12 C13 1.399(7) .
C12 N1 1.422(6) .
C13 H13 0.9500 .
C13 C14 1.369(7) .
C14 C15 1.552(7) .
C15 C16 1.499(9) .
C15 C17 1.552(8) .
C15 C18 1.546(8) .
C16 H16A 0.9800 .
C16 H16B 0.9800 .
C16 H16C 0.9800 .
C17 H17A 0.9800 .
C17 H17B 0.9800 .
C17 H17C 0.9800 .
C18 H18A 0.9800 .
C18 H18B 0.9800 .
C18 H18C 0.9800 .
C19 H19A 0.9800 .
C19 H19B 0.9800 .
C19 H19C 0.9800 .
C19 O4 1.432(6) .
C20 C21 1.420(7) .
C20 C25 1.386(7) .
C20 O5 1.330(6) .
C21 C22 1.369(8) .
C21 O4 1.381(7) .
C22 H22 0.9500 .
C22 C23 1.379(9) .
C23 H23 0.9500 .
C23 C24 1.371(8) .
C24 H24 0.9500 .
C24 C25 1.420(7) .
C25 C26 1.458(7) .
C26 H26 0.9500 .
C26 N2 1.267(7) .
C27 H27 0.9500 .
C27 C28 1.390(8) .
C27 C32 1.359(8) .
C28 H28 0.9500 .
C28 C29 1.389(7) .
C29 C30 1.398(7) .
C29 O6 1.364(6) .
C30 C31 1.375(7) .
C30 N2 1.425(6) .
C31 H31 0.9500 .
C31 C32 1.404(7) .
C32 C33 1.553(8) .
C33 C34 1.551(8) .
C33 C35 1.520(8) .
C33 C36 1.493(8) .
C33 C35A 1.556(9) .
C33 C34A 1.476(9) .
C33 C36A 1.508(9) .
C34 H34A 0.9800 .
C34 H34B 0.9800 .
C34 H34C 0.9800 .
C35 H35A 0.9800 .
C35 H35B 0.9800 .
C35 H35C 0.9800 .
C36 H36A 0.9800 .
C36 H36B 0.9800 .
C36 H36C 0.9800 .
C37 C38 1.497(9) .
C37 Dy1 2.808(6) .
C37 O7 1.262(7) .
C37 O8 1.259(8) .
C38 H38A 0.9800 .
C38 H38B 0.9800 .
C38 H38C 0.9800 .
C39 H39A 0.9900 .
C39 H39B 0.9900 .
C39 H39C 0.9900 .
C39 H39D 0.9900 .
C39 C40 1.462(9) .
C39 O9 1.437(7) .
C39 C40A 1.486(9) .
C40 H40A 0.9800 .
C40 H40B 0.9800 .
C40 H40C 0.9800 .
C41 H41A 0.9900 .
C41 H41B 0.9900 .
C41 Cl1 1.757(9) .
C41 Cl2 1.734(9) .
Dy1 N1 2.465(4) .
Dy1 O2 2.155(4) .
Dy1 O3 2.385(3) .
Dy1 O4 2.505(4) 2_665
Dy1 O5 2.297(3) 2_665
Dy1 O6 2.344(4) .
Dy1 O7 2.431(4) .
Dy1 O8 2.444(4) .
Dy1 Zn1 3.4965(6) 2_665
Dy1 Zn1 3.5193(8) .
N2 Zn1 2.066(4) .
O3 Zn1 2.091(3) 2_665
O3 Zn1 2.262(4) .
O4 Dy1 2.505(4) 2_665
O5 Dy1 2.297(3) 2_665
O5 Zn1 2.060(3) .
O6 Zn1 2.069(3) .
O9 Zn1 2.129(4) .
O9 H9A 0.838(19) .
Zn1 Dy1 3.4965(6) 2_665
Zn1 O3 2.091(3) 2_665
C35A H35D 0.9800 .
C35A H35E 0.9800 .
C35A H35F 0.9800 .
C34A H34D 0.9800 .
C34A H34E 0.9800 .
C34A H34F 0.9800 .
C36A H36D 0.9800 .
C36A H36E 0.9800 .
C36A H36F 0.9800 .
C40A H40D 0.9800 .
C40A H40E 0.9800 .
C40A H40F 0.9800 .
O16 H16D 0.9349 .
O16 H16E 0.7805 .

loop_
_geom_torsion_atom_site_label_1
_geom_torsion_atom_site_label_2
_geom_torsion_atom_site_label_3
_geom_torsion_atom_site_label_4
_geom_torsion
_geom_torsion_site_symmetry_4
C2 C3 C4 C5 1.5(12) .
C2 C3 O1 C1 -171.8(7) .
C2 C7 C8 N1 2.8(10) .
C3 C2 C7 C6 0.9(9) .
C3 C2 C7 C8 178.7(6) .
C3 C2 O2 Dy1 -170.6(4) .
C3 C4 C5 C6 -2.9(13) .
C4 C3 O1 C1 9.8(12) .
C4 C5 C6 C7 3.3(12) .
C5 C6 C7 C2 -2.3(11) .
C5 C6 C7 C8 179.7(7) .
C6 C7 C8 N1 -179.4(6) .
C7 C2 C3 C4 -0.5(10) .
C7 C2 C3 O1 -179.0(6) .
C7 C2 O2 Dy1 10.4(10) .
C7 C8 N1 C12 176.8(5) .
C7 C8 N1 Dy1 -8.2(9) .
C9 C10 C11 C12 -1.1(9) .
C9 C10 C11 O3 -179.4(5) .
C9 C14 C15 C16 -64.0(7) .
C9 C14 C15 C17 56.4(7) .
C9 C14 C15 C18 174.4(6) .
C10 C9 C14 C13 3.0(9) .
C10 C9 C14 C15 -179.3(5) .
C10 C11 C12 C13 2.8(8) .
C10 C11 C12 N1 179.1(5) .
C10 C11 O3 Dy1 -157.7(4) .
C10 C11 O3 Zn1 -30.9(7) 2_665
C10 C11 O3 Zn1 88.8(5) .
C11 C12 C13 C14 -1.7(8) .
C11 C12 N1 C8 156.7(5) .
C11 C12 N1 Dy1 -19.1(6) .
C12 C11 O3 Dy1 23.9(6) .
C12 C11 O3 Zn1 -89.6(5) .
C12 C11 O3 Zn1 150.7(4) 2_665
C12 C13 C14 C9 -1.2(9) .
C12 C13 C14 C15 -178.8(5) .
C13 C12 N1 C8 -27.2(8) .
C13 C12 N1 Dy1 157.0(4) .
C13 C14 C15 C16 113.5(7) .
C13 C14 C15 C17 -126.1(6) .
C13 C14 C15 C18 -8.1(8) .
C14 C9 C10 C11 -1.9(9) .
C20 C21 C22 C23 0.9(10) .
C20 C21 O4 C19 -174.1(5) .
C20 C21 O4 Dy1 -13.4(6) 2_665
C20 C25 C26 N2 -3.4(10) .
C21 C20 C25 C24 -2.2(9) .
C21 C20 C25 C26 176.2(6) .
C21 C20 O5 Dy1 13.6(7) 2_665
C21 C20 O5 Zn1 -165.7(4) .
C21 C22 C23 C24 -2.9(11) .
C22 C21 O4 C19 7.1(9) .
C22 C21 O4 Dy1 167.8(5) 2_665
C22 C23 C24 C25 2.3(11) .
C23 C24 C25 C20 0.3(10) .
C23 C24 C25 C26 -178.2(6) .
C24 C25 C26 N2 175.0(6) .
C25 C20 C21 C22 1.6(9) .
C25 C20 C21 O4 -177.2(5) .
C25 C20 O5 Dy1 -167.9(4) 2_665
C25 C20 O5 Zn1 12.7(8) .
C25 C26 N2 C30 176.9(5) .
C25 C26 N2 Zn1 -2.2(9) .
C27 C28 C29 C30 0.5(8) .
C27 C28 C29 O6 -178.7(5) .
C27 C32 C33 C34 -126.3(8) .
C27 C32 C33 C35 121.3(8) .
C27 C32 C33 C36 -9.9(10) .
C27 C32 C33 C35A 48.4(11) .
C27 C32 C33 C34A 164.2(13) .
C27 C32 C33 C36A -59.4(13) .
C28 C27 C32 C31 0.9(9) .
C28 C27 C32 C33 -177.6(5) .
C28 C29 C30 C31 1.6(8) .
C28 C29 C30 N2 177.2(5) .
C28 C29 O6 Dy1 77.7(5) .
C28 C29 O6 Zn1 -159.9(4) .
C29 C30 C31 C32 -2.6(8) .
C29 C30 N2 C26 164.8(5) .
C29 C30 N2 Zn1 -16.0(6) .
C30 C29 O6 Dy1 -101.4(5) .
C30 C29 O6 Zn1 21.0(5) .
C30 C31 C32 C27 1.3(9) .
C30 C31 C32 C33 179.9(5) .
C31 C30 N2 C26 -19.9(9) .
C31 C30 N2 Zn1 159.4(5) .
C31 C32 C33 C34 55.2(8) .
C31 C32 C33 C35 -57.2(9) .
C31 C32 C33 C36 171.7(8) .
C31 C32 C33 C35A -130.1(10) .
C31 C32 C33 C34A -14.2(14) .
C31 C32 C33 C36A 122.1(12) .
C32 C27 C28 C29 -1.8(9) .
C38 C37 O7 Dy1 -174.9(5) .
C38 C37 O8 Dy1 175.0(5) .
C40 C39 O9 Zn1 -113.4(14) .
N1 C12 C13 C14 -177.6(5) .
N2 C30 C31 C32 -177.7(5) .
O1 C3 C4 C5 179.8(7) .
O2 C2 C3 C4 -179.5(6) .
O2 C2 C3 O1 2.0(9) .
O2 C2 C7 C6 180.0(6) .
O2 C2 C7 C8 -2.3(9) .
O3 C11 C12 C13 -178.8(5) .
O3 C11 C12 N1 -2.5(7) .
O4 C21 C22 C23 179.6(6) .
O5 C20 C21 C22 -179.8(6) .
O5 C20 C21 O4 1.4(8) .
O5 C20 C25 C24 179.4(6) .
O5 C20 C25 C26 -2.2(10) .
O6 C29 C30 C31 -179.2(5) .
O6 C29 C30 N2 -3.7(7) .
O7 C37 O8 Dy1 -6.4(6) .
O8 C37 O7 Dy1 6.5(6) .
C40A C39 O9 Zn1 -147.7(16) .
